data_7222707
loop_
_publ_author_name
'Poettgen, R.'

_publ_section_title
;
 Eu Pd Ge - a new germanide with Eu Ni Ge type structure
;
_journal_name_full
;
Zeitschrift fuer Naturforschung, Teil B. Anorganische Chemie, Organische 
Chemie (42,1987-)
;
_journal_page_first 1181
_journal_page_last 1184
_journal_volume 50
_journal_year 1995
_chemical_formula_sum 'Eu Ge Pd'
_chemical_name_systematic 'Eu Pd Ge'
_space_group_IT_number 14
_symmetry_space_group_name_Hall '-P 2yn'
_symmetry_space_group_name_H-M 'P 1 21/n 1'
_cell_angle_alpha 90
_cell_angle_beta 109.4
_cell_angle_gamma 90
_cell_formula_units_Z 4
_cell_length_a 6.181
_cell_length_b 6.136
_cell_length_c 7.439
_cell_volume 266.117
_citation_journal_id_ASTM ZNBSEN
_cod_data_source_file Poettgen_ZNBSEN_1995_1743.cif
_cod_data_source_block Eu1Ge1Pd1
_cod_original_cell_volume 266.1172
_cod_original_sg_symbol_Hall '-P 2ybc (x-z,y,z)'
_cod_original_formula_sum 'Eu1 Ge1 Pd1'
_cod_database_code 7222707

loop_
_symmetry_equiv_pos_as_xyz
x,y,z
-x+1/2,y+1/2,-z+1/2
-x,-y,-z
x-1/2,-y-1/2,z-1/2

loop_
_atom_site_label
_atom_site_type_symbol
_atom_site_fract_x
_atom_site_fract_y
_atom_site_fract_z
_atom_site_occupancy
_atom_site_U_iso_or_equiv
Eu1 Eu+2 0.31761 0.13482 0.11322 1 0.0
Pd1 Pd+2 0.92589 0.10156 0.314 1 0.0
Ge1 Ge-4 0.31759 0.13233 0.55401 1 0.0
